data_4314322
loop_
_publ_author_name
'John L. Bear'
'Wei-Zhong Chen'
'Boacheng Han'
'Shurong Huang'
'Li-Lun Wang'
'Antoine Thuriere'
'Eric Van Caemelbecke'
'Karl M. Kadish'
'Tong Ren'

_publ_contact_author_address
; Department of Chemistry
     University of Miami
     PO BOX 249118
     Coral Gables, FL 33124-0431
     USA
;
_publ_contact_author_email tren@miami.edu
_publ_contact_author_fax '(305) 284-1880'
_publ_contact_author_name 'Dr. Ren, Tong'
_publ_contact_author_phone '(305) 284-6617'
_publ_section_title
;
 Cyanide Adducts on the Diruthenium Core of [Ru2(L)4]+ (L = ap, CH3ap,
 Fap, or F3ap). Electronic Properties and Binding Modes of the Bridging
 Ligand
;
_journal_name_full 'Inorganic Chemistry'
_journal_page_first 6230
_journal_page_last 6240
_journal_paper_doi 10.1021/ic030195m
_journal_volume 42
_journal_year 2003
_chemical_formula_sum 'C53 H54 N9 O3 Ru2'
_chemical_formula_weight 1067.19
_chemical_name_systematic
;
    ?
;
_space_group_IT_number 2
_symmetry_cell_setting triclinic
_symmetry_space_group_name_Hall '-P 1'
_symmetry_space_group_name_H-M 'P -1'
_atom_sites_solution_hydrogens geom
_atom_sites_solution_primary direct
_atom_sites_solution_secondary difmap
_audit_creation_method SHELXL-97
_cell_angle_alpha 74.01(8)
_cell_angle_beta 79.31(8)
_cell_angle_gamma 86.68(7)
_cell_formula_units_Z 2
_cell_length_a 10.010(6)
_cell_length_b 13.705(10)
_cell_length_c 19.698(16)
_cell_measurement_reflns_used 6729
_cell_measurement_temperature 293(2)
_cell_measurement_theta_max 28.102
_cell_measurement_theta_min 2.472
_cell_volume 2553(3)
_computing_cell_refinement 'Bruker SMART'
_computing_data_collection 'Bruker SMART'
_computing_data_reduction 'Bruker SAINT'
_computing_molecular_graphics 'Bruker SHELXTL'
_computing_publication_material 'Bruker SHELXTL'
_computing_structure_refinement 'SHELXL-97 (Sheldrick, 1997)'
_computing_structure_solution 'SHELXS-97 (Sheldrick, 1990)'
_diffrn_ambient_temperature 300(2)
_diffrn_measured_fraction_theta_full 0.989
_diffrn_measured_fraction_theta_max 0.989
_diffrn_measurement_device_type 'CCD area detector'
_diffrn_measurement_method 'phi and omega scans'
_diffrn_radiation_monochromator graphite
_diffrn_radiation_source 'fine-focus sealed tube'
_diffrn_radiation_type MoK\a
_diffrn_radiation_wavelength 0.71073
_diffrn_reflns_av_R_equivalents 0.0812
_diffrn_reflns_av_sigmaI/netI 0.0914
_diffrn_reflns_limit_h_max 11
_diffrn_reflns_limit_h_min -11
_diffrn_reflns_limit_k_max 12
_diffrn_reflns_limit_k_min -16
_diffrn_reflns_limit_l_max 22
_diffrn_reflns_limit_l_min -23
_diffrn_reflns_number 13625
_diffrn_reflns_theta_full 25.00
_diffrn_reflns_theta_max 25.00
_diffrn_reflns_theta_min 1.63
_exptl_absorpt_coefficient_mu 0.642
_exptl_absorpt_correction_T_max 1.000
_exptl_absorpt_correction_T_min 0.752
_exptl_absorpt_correction_type empirical
_exptl_absorpt_process_details
;
     SADABS, Absorption corrections using Bruker CCD based on the method of
     Bob Blessing.  Acta Cryst. 1995, A51, 33
;
_exptl_crystal_colour Green
_exptl_crystal_density_diffrn 1.388
_exptl_crystal_density_method 'not measured'
_exptl_crystal_description Block
_exptl_crystal_F_000 1094
_exptl_crystal_size_max 0.49
_exptl_crystal_size_mid 0.27
_exptl_crystal_size_min ?0.03
_refine_diff_density_max 1.249
_refine_diff_density_min -1.341
_refine_diff_density_rms 0.159
_refine_ls_extinction_method none
_refine_ls_goodness_of_fit_ref 1.035
_refine_ls_hydrogen_treatment mixed
_refine_ls_matrix_type full
_refine_ls_number_parameters 533
_refine_ls_number_reflns 8889
_refine_ls_number_restraints 0
_refine_ls_restrained_S_all 1.035
_refine_ls_R_factor_all 0.0992
_refine_ls_R_factor_gt 0.0686
_refine_ls_shift/su_max 0.003
_refine_ls_shift/su_mean 0.000
_refine_ls_structure_factor_coef Fsqd
_refine_ls_weighting_details 'calc w=1/[\s^2^(Fo^2^)+(0.1100P)^2^+0.0000P] where P=(Fo^2^+2Fc^2^)/3'
_refine_ls_weighting_scheme calc
_refine_ls_wR_factor_gt 0.1878
_refine_ls_wR_factor_ref 0.2022
_reflns_number_gt 5596
_reflns_number_total 8889
_reflns_threshold_expression >2sigma(I)
_cod_data_source_file ic030195m_2.cif
_cod_data_source_block um282s
_cod_depositor_comments
;
The following automatic conversions were performed:

'_symmetry_cell_setting' value 'Triclinic' changed to 'triclinic'
according to the built-in table from CIF Core dictionary named
'cif_core.dic' version 2.4.1 from 2010-06-29.

Automatic conversion script
Id: cif_fix_values 1646 2011-03-28 12:23:43Z adriana 
;
_cod_database_code 4314322

loop_
_symmetry_equiv_pos_as_xyz
'x, y, z'
'-x, -y, -z'

loop_
_atom_site_label
_atom_site_type_symbol
_atom_site_fract_x
_atom_site_fract_y
_atom_site_fract_z
_atom_site_U_iso_or_equiv
_atom_site_adp_type
_atom_site_occupancy
_atom_site_symmetry_multiplicity
_atom_site_calc_flag
_atom_site_refinement_flags
_atom_site_disorder_assembly
_atom_site_disorder_group
Ru1 Ru 0.78288(6) 0.69322(4) 0.30879(3) 0.0434(2) Uani 1 1 d . . .
Ru2 Ru 0.82398(5) 0.66367(4) 0.19541(3) 0.03888(19) Uani 1 1 d . . .
N1 N 0.7195(9) 0.7311(7) 0.4661(5) 0.087(3) Uani 1 1 d . . .
N2 N 0.8778(6) 0.8350(5) 0.2610(3) 0.0485(15) Uani 1 1 d . . .
N3 N 0.9563(5) 0.7823(4) 0.1585(3) 0.0426(14) Uani 1 1 d . . .
N4 N 0.9728(6) 0.6247(5) 0.3253(3) 0.0505(15) Uani 1 1 d . . .
N5 N 0.9745(5) 0.5642(4) 0.2266(3) 0.0423(13) Uani 1 1 d . . .
N6 N 0.6953(6) 0.5494(5) 0.3508(3) 0.0486(15) Uani 1 1 d . . .
N7 N 0.6891(5) 0.5469(4) 0.2344(3) 0.0437(14) Uani 1 1 d . . .
N8 N 0.5934(5) 0.7537(4) 0.2872(3) 0.0464(14) Uani 1 1 d . . .
N9 N 0.6707(6) 0.7597(4) 0.1667(3) 0.0438(14) Uani 1 1 d . . .
C1 C 0.7398(7) 0.7213(6) 0.4160(4) 0.0446(17) Uani 1 1 d . . .
C2 C 0.8689(10) 0.9072(6) 0.2972(5) 0.074(3) Uani 1 1 d . . .
H2A H 0.8125 0.8959 0.3418 0.088 Uiso 1 1 calc R . .
C3 C 0.9411(10) 0.9971(7) 0.2701(6) 0.084(3) Uani 1 1 d . . .
H3A H 0.9352 1.0439 0.2969 0.101 Uiso 1 1 calc R . .
C4 C 1.0219(10) 1.0166(6) 0.2028(5) 0.072(3) Uani 1 1 d . . .
H4A H 1.0707 1.0766 0.1837 0.087 Uiso 1 1 calc R . .
C5 C 1.0288(8) 0.9457(6) 0.1646(5) 0.058(2) Uani 1 1 d . . .
H5A H 1.0822 0.9578 0.1192 0.069 Uiso 1 1 calc R . .
C6 C 0.9541(7) 0.8536(5) 0.1945(4) 0.0475(18) Uani 1 1 d . . .
C7 C 1.0614(7) 0.7870(5) 0.0988(4) 0.0431(16) Uani 1 1 d . . .
C8 C 1.1894(7) 0.7524(6) 0.1084(4) 0.0539(19) Uani 1 1 d . . .
H8A H 1.2080 0.7279 0.1547 0.065 Uiso 1 1 calc R . .
C9 C 1.2923(8) 0.7533(6) 0.0500(5) 0.071(3) Uani 1 1 d . . .
H9A H 1.3788 0.7294 0.0572 0.085 Uiso 1 1 calc R . .
C10 C 1.2643(10) 0.7907(7) -0.0198(5) 0.077(3) Uani 1 1 d . . .
H10A H 1.3326 0.7924 -0.0592 0.092 Uiso 1 1 calc R . .
C11 C 1.1382(9) 0.8240(8) -0.0296(5) 0.079(3) Uani 1 1 d . . .
H11A H 1.1198 0.8479 -0.0759 0.095 Uiso 1 1 calc R . .
C12 C 1.0356(8) 0.8233(7) 0.0283(4) 0.067(2) Uani 1 1 d . . .
H12A H 0.9492 0.8469 0.0206 0.081 Uiso 1 1 calc R . .
C13 C 1.0313(9) 0.6316(7) 0.3808(5) 0.070(2) Uani 1 1 d . . .
H13A H 0.9934 0.6763 0.4072 0.085 Uiso 1 1 calc R . .
C14 C 1.1394(9) 0.5780(9) 0.3992(6) 0.082(3) Uani 1 1 d . . .
H14A H 1.1758 0.5845 0.4379 0.098 Uiso 1 1 calc R . .
C15 C 1.1971(10) 0.5122(8) 0.3599(6) 0.088(3) Uani 1 1 d . . .
H15A H 1.2715 0.4724 0.3730 0.105 Uiso 1 1 calc R . .
C16 C 1.1464(8) 0.5052(7) 0.3028(5) 0.068(2) Uani 1 1 d . . .
H16A H 1.1870 0.4619 0.2758 0.082 Uiso 1 1 calc R . .
C17 C 1.0311(7) 0.5638(6) 0.2837(4) 0.0478(18) Uani 1 1 d . . .
C18 C 1.0069(7) 0.4860(6) 0.1915(4) 0.0473(18) Uani 1 1 d . . .
C19 C 0.9813(10) 0.3868(7) 0.2284(5) 0.077(3) Uani 1 1 d . . .
H19A H 0.9524 0.3697 0.2778 0.092 Uiso 1 1 calc R . .
C20 C 0.9981(11) 0.3101(7) 0.1922(7) 0.093(3) Uani 1 1 d . . .
H20A H 0.9767 0.2431 0.2172 0.112 Uiso 1 1 calc R . .
C21 C 1.0467(11) 0.3350(9) 0.1192(6) 0.086(3) Uani 1 1 d . . .
H21A H 1.0606 0.2846 0.0952 0.103 Uiso 1 1 calc R . .
C22 C 1.0745(9) 0.4344(8) 0.0822(5) 0.074(3) Uani 1 1 d . . .
H22A H 1.1074 0.4508 0.0331 0.089 Uiso 1 1 calc R . .
C23 C 1.0542(7) 0.5101(6) 0.1168(4) 0.057(2) Uani 1 1 d . . .
H23A H 1.0717 0.5772 0.0909 0.068 Uiso 1 1 calc R . .
C24 C 0.6691(9) 0.5034(6) 0.4218(5) 0.063(2) Uani 1 1 d . . .
H24A H 0.6998 0.5339 0.4528 0.076 Uiso 1 1 calc R . .
C25 C 0.6000(10) 0.4145(7) 0.4503(5) 0.078(3) Uani 1 1 d . . .
H25A H 0.5830 0.3861 0.4997 0.094 Uiso 1 1 calc R . .
C26 C 0.5552(9) 0.3668(7) 0.4053(5) 0.071(3) Uani 1 1 d . . .
H26A H 0.5078 0.3061 0.4241 0.086 Uiso 1 1 calc R . .
C27 C 0.5816(8) 0.4099(6) 0.3330(4) 0.059(2) Uani 1 1 d . . .
H27A H 0.5509 0.3790 0.3023 0.071 Uiso 1 1 calc R . .
C28 C 0.6560(7) 0.5020(5) 0.3045(4) 0.0477(18) Uani 1 1 d . . .
C29 C 0.6196(7) 0.5146(5) 0.1859(4) 0.0439(17) Uani 1 1 d . . .
C30 C 0.4795(7) 0.5353(6) 0.1884(4) 0.056(2) Uani 1 1 d . . .
H30A H 0.4321 0.5690 0.2206 0.068 Uiso 1 1 calc R . .
C31 C 0.4141(9) 0.5047(7) 0.1421(5) 0.073(3) Uani 1 1 d . . .
H31A H 0.3210 0.5157 0.1449 0.088 Uiso 1 1 calc R . .
C32 C 0.4811(10) 0.4590(7) 0.0927(5) 0.076(3) Uani 1 1 d . . .
H32A H 0.4344 0.4405 0.0616 0.092 Uiso 1 1 calc R . .
C33 C 0.6202(11) 0.4397(7) 0.0887(5) 0.079(3) Uani 1 1 d . . .
H33A H 0.6671 0.4089 0.0546 0.094 Uiso 1 1 calc R . .
C34 C 0.6896(8) 0.4677(6) 0.1372(4) 0.057(2) Uani 1 1 d . . .
H34A H 0.7821 0.4542 0.1358 0.068 Uiso 1 1 calc R . .
C35 C 0.4924(8) 0.7669(6) 0.3394(5) 0.064(2) Uani 1 1 d . . .
H35A H 0.5084 0.7488 0.3864 0.077 Uiso 1 1 calc R . .
C36 C 0.3656(8) 0.8061(8) 0.3269(5) 0.075(3) Uani 1 1 d . . .
H36A H 0.2987 0.8144 0.3645 0.090 Uiso 1 1 calc R . .
C37 C 0.3410(8) 0.8319(8) 0.2595(5) 0.077(3) Uani 1 1 d . . .
H37A H 0.2557 0.8569 0.2507 0.093 Uiso 1 1 calc R . .
C38 C 0.4412(7) 0.8216(6) 0.2027(5) 0.061(2) Uani 1 1 d . . .
H38A H 0.4245 0.8413 0.1559 0.073 Uiso 1 1 calc R . .
C39 C 0.5705(6) 0.7801(5) 0.2175(4) 0.0420(16) Uani 1 1 d . . .
C40 C 0.6670(6) 0.8077(5) 0.0927(4) 0.0435(17) Uani 1 1 d . . .
C41 C 0.6660(8) 0.9119(6) 0.0663(4) 0.058(2) Uani 1 1 d . . .
H41A H 0.6640 0.9519 0.0977 0.069 Uiso 1 1 calc R . .
C42 C 0.6679(9) 0.9588(7) -0.0066(5) 0.067(2) Uani 1 1 d . . .
H42A H 0.6698 1.0292 -0.0233 0.080 Uiso 1 1 calc R . .
C43 C 0.6669(8) 0.9020(7) -0.0530(4) 0.063(2) Uani 1 1 d . . .
H43A H 0.6635 0.9324 -0.1011 0.075 Uiso 1 1 calc R . .
C44 C 0.6711(8) 0.7966(7) -0.0263(4) 0.063(2) Uani 1 1 d . . .
H44A H 0.6749 0.7565 -0.0578 0.075 Uiso 1 1 calc R . .
C45 C 0.6699(8) 0.7505(6) 0.0450(4) 0.0514(19) Uani 1 1 d . . .
H45A H 0.6710 0.6801 0.0612 0.062 Uiso 1 1 calc R . .
O1 O 0.4205(19) 0.1111(13) 0.2240(9) 0.200 Uiso 0.796(10) 1 d P . .
C61 C 0.391(3) 0.206(2) 0.2633(15) 0.200 Uiso 0.796(10) 1 d P . .
C62 C 0.497(3) 0.202(2) 0.2765(16) 0.200 Uiso 0.796(10) 1 d P . .
C63 C 0.596(3) 0.159(2) 0.2434(16) 0.200 Uiso 0.796(10) 1 d P . .
C64 C 0.560(3) 0.069(2) 0.2350(15) 0.200 Uiso 0.796(10) 1 d P . .
O2 O 0.962(2) 1.1631(11) 0.3884(9) 0.200 Uiso 0.729(11) 1 d PG . .
C71 C 1.0681(17) 1.2101(16) 0.3997(12) 0.200 Uiso 0.729(11) 1 d PG . .
C72 C 1.025(3) 1.2457(14) 0.4576(13) 0.200 Uiso 0.729(11) 1 d PG . .
C73 C 0.893(3) 1.2206(16) 0.4822(10) 0.200 Uiso 0.729(11) 1 d PG . .
C74 C 0.8542(17) 1.1696(15) 0.4394(13) 0.200 Uiso 0.729(11) 1 d PG . .
O3 O 0.514(2) 0.0506(16) 0.5161(13) 0.200 Uiso 0.573(18) 1 d P . .

loop_
_atom_site_aniso_label
_atom_site_aniso_U_11
_atom_site_aniso_U_22
_atom_site_aniso_U_33
_atom_site_aniso_U_23
_atom_site_aniso_U_13
_atom_site_aniso_U_12
Ru1 0.0369(3) 0.0525(4) 0.0388(4) -0.0124(3) 0.0002(2) -0.0060(3)
Ru2 0.0301(3) 0.0456(4) 0.0388(3) -0.0106(3) 0.0001(2) -0.0065(2)
N1 0.076(6) 0.112(7) 0.073(6) -0.033(5) 0.008(5) -0.019(5)
N2 0.038(3) 0.059(4) 0.050(4) -0.018(3) -0.004(3) -0.005(3)
N3 0.035(3) 0.049(3) 0.042(3) -0.017(3) 0.004(3) -0.007(3)
N4 0.040(3) 0.064(4) 0.051(4) -0.015(3) -0.013(3) -0.008(3)
N5 0.033(3) 0.053(4) 0.042(3) -0.016(3) -0.004(3) -0.003(3)
N6 0.039(3) 0.060(4) 0.041(4) -0.005(3) -0.003(3) -0.009(3)
N7 0.036(3) 0.054(4) 0.039(3) -0.015(3) 0.004(3) -0.009(3)
N8 0.033(3) 0.055(4) 0.043(4) -0.007(3) 0.005(3) -0.005(3)
N9 0.038(3) 0.051(3) 0.042(3) -0.010(3) -0.004(3) -0.007(3)
C1 0.043(4) 0.052(5) 0.036(4) -0.011(4) 0.001(3) -0.008(3)
C2 0.096(7) 0.061(5) 0.063(6) -0.031(5) 0.014(5) -0.012(5)
C3 0.096(7) 0.068(6) 0.101(8) -0.056(6) 0.007(6) -0.016(5)
C4 0.083(6) 0.050(5) 0.081(7) -0.024(5) 0.008(5) -0.014(4)
C5 0.053(5) 0.050(5) 0.065(5) -0.013(4) 0.000(4) -0.007(4)
C6 0.041(4) 0.047(4) 0.049(5) -0.008(4) 0.000(3) -0.002(3)
C7 0.037(4) 0.048(4) 0.043(4) -0.010(3) 0.000(3) -0.017(3)
C8 0.042(4) 0.060(5) 0.053(5) -0.005(4) -0.003(4) -0.007(4)
C9 0.038(4) 0.067(6) 0.091(7) -0.012(5) 0.016(4) -0.001(4)
C10 0.066(6) 0.090(7) 0.070(7) -0.036(6) 0.025(5) -0.021(5)
C11 0.061(6) 0.125(8) 0.044(5) -0.017(5) 0.004(4) -0.027(6)
C12 0.038(4) 0.099(7) 0.057(5) -0.011(5) -0.004(4) -0.007(4)
C13 0.064(6) 0.096(7) 0.062(6) -0.032(5) -0.023(5) 0.006(5)
C14 0.055(6) 0.124(9) 0.082(7) -0.045(7) -0.027(5) 0.008(6)
C15 0.058(6) 0.119(9) 0.090(8) -0.025(7) -0.038(6) 0.024(6)
C16 0.041(5) 0.104(7) 0.068(6) -0.032(5) -0.018(4) 0.007(5)
C17 0.035(4) 0.059(5) 0.044(4) -0.010(4) 0.000(3) 0.000(3)
C18 0.033(4) 0.050(4) 0.062(5) -0.021(4) -0.010(3) 0.001(3)
C19 0.096(7) 0.066(6) 0.057(6) -0.009(5) -0.001(5) 0.006(5)
C20 0.113(9) 0.054(6) 0.114(10) -0.034(6) -0.014(7) 0.015(6)
C21 0.088(7) 0.091(8) 0.096(8) -0.059(7) -0.018(6) 0.023(6)
C22 0.058(5) 0.103(8) 0.069(6) -0.044(6) 0.005(4) -0.005(5)
C23 0.047(4) 0.067(5) 0.058(5) -0.020(4) -0.004(4) -0.009(4)
C24 0.067(6) 0.063(5) 0.052(5) -0.008(4) -0.003(4) -0.009(4)
C25 0.093(7) 0.068(6) 0.052(6) 0.002(5) 0.011(5) -0.009(5)
C26 0.077(6) 0.058(5) 0.062(6) 0.003(4) 0.009(5) -0.019(5)
C27 0.054(5) 0.057(5) 0.059(5) -0.005(4) -0.003(4) -0.015(4)
C28 0.042(4) 0.048(4) 0.050(5) -0.009(4) -0.004(3) -0.005(3)
C29 0.040(4) 0.043(4) 0.047(4) -0.006(3) -0.006(3) -0.013(3)
C30 0.040(4) 0.074(5) 0.054(5) -0.015(4) -0.007(4) -0.013(4)
C31 0.045(5) 0.089(7) 0.082(7) -0.010(6) -0.016(5) -0.016(5)
C32 0.070(6) 0.090(7) 0.069(6) -0.005(5) -0.028(5) -0.028(5)
C33 0.090(7) 0.081(7) 0.075(7) -0.038(5) -0.009(5) -0.018(5)
C34 0.046(4) 0.067(5) 0.065(5) -0.030(4) -0.007(4) -0.006(4)
C35 0.051(5) 0.078(6) 0.051(5) -0.013(4) 0.011(4) 0.002(4)
C36 0.042(5) 0.112(8) 0.059(6) -0.018(5) 0.012(4) 0.010(5)
C37 0.035(4) 0.107(8) 0.087(7) -0.030(6) -0.001(4) 0.009(5)
C38 0.035(4) 0.079(6) 0.066(6) -0.019(5) -0.005(4) 0.002(4)
C39 0.029(3) 0.046(4) 0.047(4) -0.011(3) 0.001(3) -0.005(3)
C40 0.027(3) 0.051(4) 0.047(4) -0.005(3) -0.003(3) -0.006(3)
C41 0.057(5) 0.061(5) 0.056(5) -0.016(4) -0.010(4) -0.004(4)
C42 0.069(6) 0.054(5) 0.064(6) -0.001(4) -0.001(4) 0.003(4)
C43 0.060(5) 0.079(6) 0.043(5) -0.007(4) -0.006(4) -0.007(4)
C44 0.060(5) 0.081(6) 0.049(5) -0.025(5) 0.000(4) -0.011(4)
C45 0.053(5) 0.045(4) 0.054(5) -0.013(4) -0.002(4) -0.004(3)

loop_
_atom_type_symbol
_atom_type_description
_atom_type_scat_dispersion_real
_atom_type_scat_dispersion_imag
_atom_type_scat_source
Ru Ru -1.2594 0.8363 'International Tables Vol C Tables 4.2.6.8 and 6.1.1.4'
N N 0.0061 0.0033 'International Tables Vol C Tables 4.2.6.8 and 6.1.1.4'
C C 0.0033 0.0016 'International Tables Vol C Tables 4.2.6.8 and 6.1.1.4'
H H 0.0000 0.0000 'International Tables Vol C Tables 4.2.6.8 and 6.1.1.4'
O O 0.0106 0.0060 'International Tables Vol C Tables 4.2.6.8 and 6.1.1.4'

loop_
_geom_angle_atom_site_label_1
_geom_angle_atom_site_label_2
_geom_angle_atom_site_label_3
_geom_angle
_geom_angle_site_symmetry_1
_geom_angle_site_symmetry_3
_geom_angle_publ_flag
N6 Ru1 N8 89.3(2) . . ?
N6 Ru1 N2 176.5(2) . . ?
N8 Ru1 N2 91.9(2) . . ?
N6 Ru1 N4 88.3(2) . . ?
N8 Ru1 N4 175.5(2) . . ?
N2 Ru1 N4 90.3(2) . . ?
N6 Ru1 C1 90.9(3) . . ?
N8 Ru1 C1 91.2(3) . . ?
N2 Ru1 C1 92.4(3) . . ?
N4 Ru1 C1 92.7(3) . . ?
N6 Ru1 Ru2 88.74(19) . . ?
N8 Ru1 Ru2 87.81(18) . . ?
N2 Ru1 Ru2 87.99(18) . . ?
N4 Ru1 Ru2 88.30(19) . . ?
C1 Ru1 Ru2 178.91(19) . . ?
N9 Ru2 N5 178.3(2) . . ?
N9 Ru2 N7 89.7(2) . . ?
N5 Ru2 N7 88.8(2) . . ?
N9 Ru2 N3 89.6(2) . . ?
N5 Ru2 N3 91.9(2) . . ?
N7 Ru2 N3 178.4(2) . . ?
N9 Ru2 Ru1 90.14(18) . . ?
N5 Ru2 Ru1 89.09(18) . . ?
N7 Ru2 Ru1 88.66(18) . . ?
N3 Ru2 Ru1 89.93(18) . . ?
C6 N2 C2 118.9(7) . . ?
C6 N2 Ru1 119.9(5) . . ?
C2 N2 Ru1 121.1(5) . . ?
C6 N3 C7 117.9(6) . . ?
C6 N3 Ru2 120.9(5) . . ?
C7 N3 Ru2 121.0(4) . . ?
C13 N4 C17 119.2(7) . . ?
C13 N4 Ru1 121.7(6) . . ?
C17 N4 Ru1 118.8(5) . . ?
C17 N5 C18 120.0(6) . . ?
C17 N5 Ru2 122.2(5) . . ?
C18 N5 Ru2 117.3(4) . . ?
C24 N6 C28 118.6(7) . . ?
C24 N6 Ru1 122.6(6) . . ?
C28 N6 Ru1 118.7(5) . . ?
C28 N7 C29 118.0(6) . . ?
C28 N7 Ru2 121.9(5) . . ?
C29 N7 Ru2 120.0(4) . . ?
C35 N8 C39 118.7(6) . . ?
C35 N8 Ru1 122.0(6) . . ?
C39 N8 Ru1 119.2(4) . . ?
C39 N9 C40 119.0(6) . . ?
C39 N9 Ru2 120.3(5) . . ?
C40 N9 Ru2 120.6(5) . . ?
N1 C1 Ru1 177.7(9) . . ?
N2 C2 C3 122.4(8) . . ?
C4 C3 C2 119.5(8) . . ?
C5 C4 C3 118.8(8) . . ?
C4 C5 C6 120.1(8) . . ?
N3 C6 N2 117.6(6) . . ?
N3 C6 C5 122.2(7) . . ?
N2 C6 C5 120.2(7) . . ?
C8 C7 C12 118.5(7) . . ?
C8 C7 N3 120.6(7) . . ?
C12 C7 N3 120.9(7) . . ?
C7 C8 C9 121.0(8) . . ?
C8 C9 C10 119.4(8) . . ?
C11 C10 C9 119.8(8) . . ?
C10 C11 C12 120.9(9) . . ?
C11 C12 C7 120.3(8) . . ?
C14 C13 N4 123.4(9) . . ?
C13 C14 C15 118.6(9) . . ?
C16 C15 C14 120.4(9) . . ?
C15 C16 C17 120.0(9) . . ?
N5 C17 N4 117.1(6) . . ?
N5 C17 C16 124.7(7) . . ?
N4 C17 C16 118.2(7) . . ?
C19 C18 C23 118.8(8) . . ?
C19 C18 N5 120.4(7) . . ?
C23 C18 N5 120.5(7) . . ?
C18 C19 C20 120.7(9) . . ?
C21 C20 C19 119.5(10) . . ?
C22 C21 C20 119.9(9) . . ?
C21 C22 C23 120.9(9) . . ?
C22 C23 C18 120.1(8) . . ?
N6 C24 C25 123.1(9) . . ?
C24 C25 C26 119.6(9) . . ?
C27 C26 C25 119.2(8) . . ?
C26 C27 C28 120.1(8) . . ?
N7 C28 N6 117.2(6) . . ?
N7 C28 C27 123.5(7) . . ?
N6 C28 C27 119.3(7) . . ?
C34 C29 C30 120.6(7) . . ?
C34 C29 N7 120.5(6) . . ?
C30 C29 N7 118.9(7) . . ?
C31 C30 C29 118.6(8) . . ?
C32 C31 C30 122.2(8) . . ?
C31 C32 C33 119.8(9) . . ?
C32 C33 C34 119.3(9) . . ?
C29 C34 C33 119.5(8) . . ?
N8 C35 C36 123.3(8) . . ?
C37 C36 C35 118.9(8) . . ?
C36 C37 C38 120.9(8) . . ?
C37 C38 C39 118.8(8) . . ?
N9 C39 N8 117.4(6) . . ?
N9 C39 C38 123.2(7) . . ?
N8 C39 C38 119.3(6) . . ?
C45 C40 C41 117.9(7) . . ?
C45 C40 N9 120.5(6) . . ?
C41 C40 N9 121.6(7) . . ?
C40 C41 C42 121.6(8) . . ?
C43 C42 C41 120.2(8) . . ?
C42 C43 C44 118.0(8) . . ?
C45 C44 C43 121.8(8) . . ?
C44 C45 C40 120.5(7) . . ?
C64 O1 C61 106.6(18) . . ?
C62 C61 O1 94(3) . . ?
C61 C62 C63 121(3) . . ?
C62 C63 C64 113(3) . . ?
C63 C64 O1 91(2) . . ?
C71 O2 C74 108.0 . . ?
C72 C71 O2 108.0 . . ?
C71 C72 C73 108.0 . . ?
C74 C73 C72 108.0 . . ?
C73 C74 O2 108.0 . . ?

loop_
_geom_bond_atom_site_label_1
_geom_bond_atom_site_label_2
_geom_bond_distance
_geom_bond_site_symmetry_2
_geom_bond_publ_flag
Ru1 N6 2.091(6) . ?
Ru1 N8 2.095(6) . ?
Ru1 N2 2.107(6) . ?
Ru1 N4 2.111(6) . ?
Ru1 C1 2.210(8) . ?
Ru1 Ru2 2.336(2) . ?
Ru2 N9 2.021(6) . ?
Ru2 N5 2.037(6) . ?
Ru2 N7 2.040(6) . ?
Ru2 N3 2.041(6) . ?
N1 C1 1.015(10) . ?
N2 C6 1.354(9) . ?
N2 C2 1.360(10) . ?
N3 C6 1.354(9) . ?
N3 C7 1.415(9) . ?
N4 C13 1.359(10) . ?
N4 C17 1.361(9) . ?
N5 C17 1.348(9) . ?
N5 C18 1.420(9) . ?
N6 C24 1.349(10) . ?
N6 C28 1.377(9) . ?
N7 C28 1.335(9) . ?
N7 C29 1.452(9) . ?
N8 C35 1.344(9) . ?
N8 C39 1.381(9) . ?
N9 C39 1.354(9) . ?
N9 C40 1.432(9) . ?
C2 C3 1.386(12) . ?
C3 C4 1.384(12) . ?
C4 C5 1.375(11) . ?
C5 C6 1.426(10) . ?
C7 C8 1.369(10) . ?
C7 C12 1.407(11) . ?
C8 C9 1.392(11) . ?
C9 C10 1.403(13) . ?
C10 C11 1.347(13) . ?
C11 C12 1.384(11) . ?
C13 C14 1.322(12) . ?
C14 C15 1.381(13) . ?
C15 C16 1.345(12) . ?
C16 C17 1.416(10) . ?
C18 C19 1.368(11) . ?
C18 C23 1.410(11) . ?
C19 C20 1.411(12) . ?
C20 C21 1.381(14) . ?
C21 C22 1.372(14) . ?
C22 C23 1.378(11) . ?
C24 C25 1.362(11) . ?
C25 C26 1.385(12) . ?
C26 C27 1.364(11) . ?
C27 C28 1.424(10) . ?
C29 C34 1.364(10) . ?
C29 C30 1.409(10) . ?
C30 C31 1.378(11) . ?
C31 C32 1.354(13) . ?
C32 C33 1.394(13) . ?
C33 C34 1.423(11) . ?
C35 C36 1.388(11) . ?
C36 C37 1.341(12) . ?
C37 C38 1.390(11) . ?
C38 C39 1.431(10) . ?
C40 C45 1.375(10) . ?
C40 C41 1.378(10) . ?
C41 C42 1.400(11) . ?
C42 C43 1.354(12) . ?
C43 C44 1.397(11) . ?
C44 C45 1.370(11) . ?
O1 C64 1.51(3) . ?
O1 C61 1.68(3) . ?
C61 C62 1.13(3) . ?
C62 C63 1.30(3) . ?
C63 C64 1.36(3) . ?
O2 C71 1.351(10) . ?
O2 C74 1.351(10) . ?
C71 C72 1.351(10) . ?
C72 C73 1.351(10) . ?
C73 C74 1.351(10) . ?
O3 O3 1.73(4) 2_656 ?

loop_
_geom_torsion_atom_site_label_1
_geom_torsion_atom_site_label_2
_geom_torsion_atom_site_label_3
_geom_torsion_atom_site_label_4
_geom_torsion
_geom_torsion_site_symmetry_1
_geom_torsion_site_symmetry_2
_geom_torsion_site_symmetry_3
_geom_torsion_site_symmetry_4
_geom_torsion_publ_flag
N6 Ru1 Ru2 N9 105.7(2) . . . . ?
N8 Ru1 Ru2 N9 16.3(2) . . . . ?
N2 Ru1 Ru2 N9 -75.6(2) . . . . ?
N4 Ru1 Ru2 N9 -166.0(2) . . . . ?
C1 Ru1 Ru2 N9 37(10) . . . . ?
N6 Ru1 Ru2 N5 -72.8(2) . . . . ?
N8 Ru1 Ru2 N5 -162.2(2) . . . . ?
N2 Ru1 Ru2 N5 105.9(2) . . . . ?
N4 Ru1 Ru2 N5 15.5(2) . . . . ?
C1 Ru1 Ru2 N5 -142(10) . . . . ?
N6 Ru1 Ru2 N7 16.0(2) . . . . ?
N8 Ru1 Ru2 N7 -73.4(2) . . . . ?
N2 Ru1 Ru2 N7 -165.3(2) . . . . ?
N4 Ru1 Ru2 N7 104.3(2) . . . . ?
C1 Ru1 Ru2 N7 -53(10) . . . . ?
N6 Ru1 Ru2 N3 -164.6(2) . . . . ?
N8 Ru1 Ru2 N3 106.0(2) . . . . ?
N2 Ru1 Ru2 N3 14.0(2) . . . . ?
N4 Ru1 Ru2 N3 -76.3(2) . . . . ?
C1 Ru1 Ru2 N3 126(10) . . . . ?
N6 Ru1 N2 C6 7(4) . . . . ?
N8 Ru1 N2 C6 -103.1(5) . . . . ?
N4 Ru1 N2 C6 73.0(6) . . . . ?
C1 Ru1 N2 C6 165.7(5) . . . . ?
Ru2 Ru1 N2 C6 -15.3(5) . . . . ?
N6 Ru1 N2 C2 -170(3) . . . . ?
N8 Ru1 N2 C2 80.0(7) . . . . ?
N4 Ru1 N2 C2 -104.0(7) . . . . ?
C1 Ru1 N2 C2 -11.2(7) . . . . ?
Ru2 Ru1 N2 C2 167.7(6) . . . . ?
N9 Ru2 N3 C6 72.0(6) . . . . ?
N5 Ru2 N3 C6 -107.2(5) . . . . ?
N7 Ru2 N3 C6 7(9) . . . . ?
Ru1 Ru2 N3 C6 -18.2(5) . . . . ?
N9 Ru2 N3 C7 -114.4(5) . . . . ?
N5 Ru2 N3 C7 66.4(5) . . . . ?
N7 Ru2 N3 C7 -179(100) . . . . ?
Ru1 Ru2 N3 C7 155.5(5) . . . . ?
N6 Ru1 N4 C13 -103.7(7) . . . . ?
N8 Ru1 N4 C13 -162(3) . . . . ?
N2 Ru1 N4 C13 79.6(7) . . . . ?
C1 Ru1 N4 C13 -12.9(7) . . . . ?
Ru2 Ru1 N4 C13 167.5(6) . . . . ?
N6 Ru1 N4 C17 69.7(6) . . . . ?
N8 Ru1 N4 C17 12(3) . . . . ?
N2 Ru1 N4 C17 -107.1(6) . . . . ?
C1 Ru1 N4 C17 160.5(6) . . . . ?
Ru2 Ru1 N4 C17 -19.1(5) . . . . ?
N9 Ru2 N5 C17 -81(8) . . . . ?
N7 Ru2 N5 C17 -106.8(6) . . . . ?
N3 Ru2 N5 C17 71.8(6) . . . . ?
Ru1 Ru2 N5 C17 -18.1(5) . . . . ?
N9 Ru2 N5 C18 91(8) . . . . ?
N7 Ru2 N5 C18 65.4(5) . . . . ?
N3 Ru2 N5 C18 -116.0(5) . . . . ?
Ru1 Ru2 N5 C18 154.1(5) . . . . ?
N8 Ru1 N6 C24 -106.1(6) . . . . ?
N2 Ru1 N6 C24 144(3) . . . . ?
N4 Ru1 N6 C24 77.7(6) . . . . ?
C1 Ru1 N6 C24 -14.9(6) . . . . ?
Ru2 Ru1 N6 C24 166.1(6) . . . . ?
N8 Ru1 N6 C28 70.3(5) . . . . ?
N2 Ru1 N6 C28 -40(4) . . . . ?
N4 Ru1 N6 C28 -105.8(5) . . . . ?
C1 Ru1 N6 C28 161.5(5) . . . . ?
Ru2 Ru1 N6 C28 -17.5(5) . . . . ?
N9 Ru2 N7 C28 -111.0(6) . . . . ?
N5 Ru2 N7 C28 68.3(6) . . . . ?
N3 Ru2 N7 C28 -46(9) . . . . ?
Ru1 Ru2 N7 C28 -20.8(5) . . . . ?
N9 Ru2 N7 C29 65.1(5) . . . . ?
N5 Ru2 N7 C29 -115.7(5) . . . . ?
N3 Ru2 N7 C29 130(8) . . . . ?
Ru1 Ru2 N7 C29 155.2(5) . . . . ?
N6 Ru1 N8 C35 74.6(6) . . . . ?
N2 Ru1 N8 C35 -108.7(6) . . . . ?
N4 Ru1 N8 C35 133(3) . . . . ?
C1 Ru1 N8 C35 -16.2(6) . . . . ?
Ru2 Ru1 N8 C35 163.4(6) . . . . ?
N6 Ru1 N8 C39 -104.8(5) . . . . ?
N2 Ru1 N8 C39 71.9(5) . . . . ?
N4 Ru1 N8 C39 -47(3) . . . . ?
C1 Ru1 N8 C39 164.3(5) . . . . ?
Ru2 Ru1 N8 C39 -16.0(5) . . . . ?
N5 Ru2 N9 C39 40(8) . . . . ?
N7 Ru2 N9 C39 66.2(5) . . . . ?
N3 Ru2 N9 C39 -112.4(5) . . . . ?
Ru1 Ru2 N9 C39 -22.5(5) . . . . ?
N5 Ru2 N9 C40 -140(7) . . . . ?
N7 Ru2 N9 C40 -114.4(5) . . . . ?
N3 Ru2 N9 C40 67.0(5) . . . . ?
Ru1 Ru2 N9 C40 157.0(5) . . . . ?
N6 Ru1 C1 N1 17(20) . . . . ?
N8 Ru1 C1 N1 106(20) . . . . ?
N2 Ru1 C1 N1 -162(20) . . . . ?
N4 Ru1 C1 N1 -72(20) . . . . ?
Ru2 Ru1 C1 N1 86(23) . . . . ?
C6 N2 C2 C3 -3.5(14) . . . . ?
Ru1 N2 C2 C3 173.5(8) . . . . ?
N2 C2 C3 C4 2.2(16) . . . . ?
C2 C3 C4 C5 -0.2(16) . . . . ?
C3 C4 C5 C6 -0.4(14) . . . . ?
C7 N3 C6 N2 -163.3(6) . . . . ?
Ru2 N3 C6 N2 10.6(9) . . . . ?
C7 N3 C6 C5 16.8(10) . . . . ?
Ru2 N3 C6 C5 -169.4(5) . . . . ?
C2 N2 C6 N3 -177.2(7) . . . . ?
Ru1 N2 C6 N3 5.8(9) . . . . ?
C2 N2 C6 C5 2.8(11) . . . . ?
Ru1 N2 C6 C5 -174.2(5) . . . . ?
C4 C5 C6 N3 179.0(8) . . . . ?
C4 C5 C6 N2 -0.9(12) . . . . ?
C6 N3 C7 C8 78.4(9) . . . . ?
Ru2 N3 C7 C8 -95.5(7) . . . . ?
C6 N3 C7 C12 -104.2(8) . . . . ?
Ru2 N3 C7 C12 82.0(8) . . . . ?
C12 C7 C8 C9 0.2(12) . . . . ?
N3 C7 C8 C9 177.7(7) . . . . ?
C7 C8 C9 C10 0.3(13) . . . . ?
C8 C9 C10 C11 -0.8(14) . . . . ?
C9 C10 C11 C12 0.8(15) . . . . ?
C10 C11 C12 C7 -0.3(15) . . . . ?
C8 C7 C12 C11 -0.2(13) . . . . ?
N3 C7 C12 C11 -177.7(8) . . . . ?
C17 N4 C13 C14 -3.5(14) . . . . ?
Ru1 N4 C13 C14 169.8(8) . . . . ?
N4 C13 C14 C15 0.7(16) . . . . ?
C13 C14 C15 C16 1.9(17) . . . . ?
C14 C15 C16 C17 -1.5(16) . . . . ?
C18 N5 C17 N4 -164.4(6) . . . . ?
Ru2 N5 C17 N4 7.6(9) . . . . ?
C18 N5 C17 C16 15.9(11) . . . . ?
Ru2 N5 C17 C16 -172.0(6) . . . . ?
C13 N4 C17 N5 -175.9(7) . . . . ?
Ru1 N4 C17 N5 10.6(9) . . . . ?
C13 N4 C17 C16 3.7(11) . . . . ?
Ru1 N4 C17 C16 -169.8(6) . . . . ?
C15 C16 C17 N5 178.3(9) . . . . ?
C15 C16 C17 N4 -1.3(13) . . . . ?
C17 N5 C18 C19 59.3(10) . . . . ?
Ru2 N5 C18 C19 -113.1(7) . . . . ?
C17 N5 C18 C23 -126.6(7) . . . . ?
Ru2 N5 C18 C23 61.0(8) . . . . ?
C23 C18 C19 C20 -1.8(13) . . . . ?
N5 C18 C19 C20 172.5(8) . . . . ?
C18 C19 C20 C21 2.8(16) . . . . ?
C19 C20 C21 C22 -1.8(16) . . . . ?
C20 C21 C22 C23 -0.2(15) . . . . ?
C21 C22 C23 C18 1.3(13) . . . . ?
C19 C18 C23 C22 -0.3(12) . . . . ?
N5 C18 C23 C22 -174.5(7) . . . . ?
C28 N6 C24 C25 -3.2(12) . . . . ?
Ru1 N6 C24 C25 173.3(7) . . . . ?
N6 C24 C25 C26 1.1(14) . . . . ?
C24 C25 C26 C27 0.1(14) . . . . ?
C25 C26 C27 C28 0.9(13) . . . . ?
C29 N7 C28 N6 -163.9(6) . . . . ?
Ru2 N7 C28 N6 12.2(9) . . . . ?
C29 N7 C28 C27 15.2(10) . . . . ?
Ru2 N7 C28 C27 -168.7(6) . . . . ?
C24 N6 C28 N7 -176.8(7) . . . . ?
Ru1 N6 C28 N7 6.7(9) . . . . ?
C24 N6 C28 C27 4.1(10) . . . . ?
Ru1 N6 C28 C27 -172.5(5) . . . . ?
C26 C27 C28 N7 177.9(8) . . . . ?
C26 C27 C28 N6 -3.0(12) . . . . ?
C28 N7 C29 C34 -115.0(8) . . . . ?
Ru2 N7 C29 C34 68.9(8) . . . . ?
C28 N7 C29 C30 67.0(9) . . . . ?
Ru2 N7 C29 C30 -109.2(6) . . . . ?
C34 C29 C30 C31 1.8(11) . . . . ?
N7 C29 C30 C31 179.9(7) . . . . ?
C29 C30 C31 C32 -2.6(13) . . . . ?
C30 C31 C32 C33 1.4(15) . . . . ?
C31 C32 C33 C34 0.6(14) . . . . ?
C30 C29 C34 C33 0.0(12) . . . . ?
N7 C29 C34 C33 -178.0(7) . . . . ?
C32 C33 C34 C29 -1.3(13) . . . . ?
C39 N8 C35 C36 -0.1(13) . . . . ?
Ru1 N8 C35 C36 -179.6(7) . . . . ?
N8 C35 C36 C37 0.4(15) . . . . ?
C35 C36 C37 C38 -1.3(16) . . . . ?
C36 C37 C38 C39 1.8(15) . . . . ?
C40 N9 C39 N8 -164.3(6) . . . . ?
Ru2 N9 C39 N8 15.1(8) . . . . ?
C40 N9 C39 C38 19.5(10) . . . . ?
Ru2 N9 C39 C38 -161.0(6) . . . . ?
C35 N8 C39 N9 -175.7(7) . . . . ?
Ru1 N8 C39 N9 3.8(8) . . . . ?
C35 N8 C39 C38 0.7(10) . . . . ?
Ru1 N8 C39 C38 -179.9(5) . . . . ?
C37 C38 C39 N9 174.6(8) . . . . ?
C37 C38 C39 N8 -1.5(12) . . . . ?
C39 N9 C40 C45 -124.3(7) . . . . ?
Ru2 N9 C40 C45 56.2(8) . . . . ?
C39 N9 C40 C41 58.3(9) . . . . ?
Ru2 N9 C40 C41 -121.1(6) . . . . ?
C45 C40 C41 C42 0.0(11) . . . . ?
N9 C40 C41 C42 177.4(7) . . . . ?
C40 C41 C42 C43 1.9(13) . . . . ?
C41 C42 C43 C44 -3.3(13) . . . . ?
C42 C43 C44 C45 3.0(13) . . . . ?
C43 C44 C45 C40 -1.3(12) . . . . ?
C41 C40 C45 C44 -0.3(11) . . . . ?
N9 C40 C45 C44 -177.7(6) . . . . ?
C64 O1 C61 C62 6(3) . . . . ?
O1 C61 C62 C63 19(4) . . . . ?
C61 C62 C63 C64 -43(5) . . . . ?
C62 C63 C64 O1 36(3) . . . . ?
C61 O1 C64 C63 -24(3) . . . . ?
C74 O2 C71 C72 0.0 . . . . ?
O2 C71 C72 C73 0.0 . . . . ?
C71 C72 C73 C74 0.0 . . . . ?
C72 C73 C74 O2 0.0 . . . . ?
C71 O2 C74 C73 0.0 . . . . ?
